data_2231807
loop_
_publ_author_name
'Potgieter, Kim'
'Hosten, Eric'
'Gerber, Thomas'
'Betz, Richard'

_publ_section_title
;
 4-((<i>E</i>)-{2-[<i>N</i>-(1,5-Dimethyl-3-oxo-2-phenyl-2,3-dihydro-1<i>H</i>-pyrazol-4-yl)carboximidoyl]benzylidene}amino)-1,5-dimethyl-2-phenyl-2,3-dihydro-1<i>H</i>-pyrazol-3-one
;
_journal_coeditor_code BH2383
_journal_issue 10
_journal_name_full 'Acta Crystallographica Section E'
_journal_page_first o2785
_journal_page_last o2786
_journal_paper_doi 10.1107/S1600536811039158
_journal_volume 67
_journal_year 2011
_chemical_formula_iupac 'C30 H28 N6 O2'
_chemical_formula_moiety 'C30 H28 N6 O2'
_chemical_formula_sum 'C30 H28 N6 O2'
_chemical_formula_weight 504.58
_chemical_name_systematic
;
4-((<i>E</i>)-{2-[<i>N</i>-(1,5-Dimethyl-3-oxo-2-phenyl-2,3-dihydro-1<i>H</i>-
pyrazol-4-yl)carboximidoyl]benzylidene}amino)-1,5-dimethyl-2-phenyl-
2,3-dihydro-1<i>H</i>-pyrazol-3-one
;
_space_group_IT_number 4
_symmetry_cell_setting monoclinic
_symmetry_space_group_name_Hall 'P 2yb'
_symmetry_space_group_name_H-M 'P 1 21 1'
_atom_sites_solution_hydrogens geom
_atom_sites_solution_primary direct
_atom_sites_solution_secondary difmap
_audit_creation_method SHELXL97
_cell_angle_alpha 90.00
_cell_angle_beta 107.6220(10)
_cell_angle_gamma 90.00
_cell_formula_units_Z 2
_cell_length_a 12.6048(2)
_cell_length_b 7.3389(2)
_cell_length_c 14.3877(3)
_cell_measurement_reflns_used 5101
_cell_measurement_temperature 200(2)
_cell_measurement_theta_max 28.17
_cell_measurement_theta_min 2.57
_cell_volume 1268.48(5)
_computing_cell_refinement 'SAINT (Bruker, 2010)'
_computing_data_collection 'APEX2 (Bruker, 2010)'
_computing_data_reduction 'SAINT (Bruker, 2010)'
_computing_molecular_graphics 'ORTEPIII (Farrugia, 1997) and Mercury (Macrae <i>et al.</i>, 2008)'
_computing_publication_material 'SHELXL97 (Sheldrick, 2008) and PLATON (Spek, 2009)'
_computing_structure_refinement 'SHELXL97 (Sheldrick, 2008)'
_computing_structure_solution 'SHELXS97 (Sheldrick, 2008)'
_diffrn_ambient_temperature 200(2)
_diffrn_measured_fraction_theta_full 0.997
_diffrn_measured_fraction_theta_max 0.997
_diffrn_measurement_device_type 'Bruker APEXII CCD'
_diffrn_measurement_method '\f and \w scans'
_diffrn_radiation_monochromator graphite
_diffrn_radiation_source 'fine-focus sealed tube'
_diffrn_radiation_type MoK\a
_diffrn_radiation_wavelength 0.71073
_diffrn_reflns_av_R_equivalents 0.0323
_diffrn_reflns_av_sigmaI/netI 0.0320
_diffrn_reflns_limit_h_max 16
_diffrn_reflns_limit_h_min -16
_diffrn_reflns_limit_k_max 9
_diffrn_reflns_limit_k_min -9
_diffrn_reflns_limit_l_max 18
_diffrn_reflns_limit_l_min -19
_diffrn_reflns_number 12317
_diffrn_reflns_theta_full 28.31
_diffrn_reflns_theta_max 28.31
_diffrn_reflns_theta_min 2.57
_exptl_absorpt_coefficient_mu 0.086
_exptl_absorpt_correction_type none
_exptl_crystal_colour yellow
_exptl_crystal_density_diffrn 1.321
_exptl_crystal_density_method 'not measured'
_exptl_crystal_description rod
_exptl_crystal_F_000 532
_exptl_crystal_size_max 0.331
_exptl_crystal_size_mid 0.146
_exptl_crystal_size_min 0.077
_refine_diff_density_max 0.145
_refine_diff_density_min -0.179
_refine_ls_extinction_method none
_refine_ls_goodness_of_fit_ref 1.014
_refine_ls_hydrogen_treatment constr
_refine_ls_matrix_type full
_refine_ls_number_constraints 0
_refine_ls_number_parameters 347
_refine_ls_number_reflns 3399
_refine_ls_number_restraints 1
_refine_ls_restrained_S_all 1.013
_refine_ls_R_factor_all 0.0494
_refine_ls_R_factor_gt 0.0355
_refine_ls_shift/su_max 0.000
_refine_ls_shift/su_mean 0.000
_refine_ls_structure_factor_coef Fsqd
_refine_ls_weighting_details 'calc w=1/[\s^2^(Fo^2^)+(0.0471P)^2^] where P=(Fo^2^+2Fc^2^)/3'
_refine_ls_weighting_scheme calc
_refine_ls_wR_factor_gt 0.0748
_refine_ls_wR_factor_ref 0.0791
_reflns_number_gt 2806
_reflns_number_total 3399
_reflns_threshold_expression I>2\s(I)
_cod_data_source_file bh2383.cif
_cod_data_source_block I
_cod_original_sg_symbol_H-M 'P 21'
_cod_database_code 2231807
_cod_database_fobs_code 2231807

loop_
_symmetry_equiv_pos_as_xyz
'x, y, z'
'-x, y+1/2, -z'

loop_
_atom_site_type_symbol
_atom_site_label
_atom_site_fract_x
_atom_site_fract_y
_atom_site_fract_z
_atom_site_U_iso_or_equiv
_atom_site_adp_type
_atom_site_calc_flag
_atom_site_refinement_flags
_atom_site_occupancy
_atom_site_symmetry_multiplicity
O O1 0.22361(12) -0.1543(2) 0.36994(11) 0.0389(3) Uani d . 1 1
O O2 0.08533(11) 0.2814(2) 0.22952(10) 0.0368(3) Uani d . 1 1
N N1 0.43019(13) -0.2449(2) 0.30112(11) 0.0319(4) Uani d . 1 1
N N2 0.24983(12) 0.3960(2) 0.11404(11) 0.0307(4) Uani d . 1 1
N N3 0.26332(13) -0.4405(2) 0.44041(11) 0.0313(4) Uani d . 1 1
N N4 0.34923(13) -0.5696(2) 0.45284(12) 0.0329(4) Uani d . 1 1
N N5 0.01135(12) 0.5670(2) 0.17718(11) 0.0290(3) Uani d . 1 1
N N6 0.02704(13) 0.7000(2) 0.11152(11) 0.0307(4) Uani d . 1 1
C C1 0.38269(15) -0.1028(3) 0.25442(13) 0.0300(4) Uani d . 1 1
H H1 0.3122 -0.0659 0.2590 0.036 Uiso calc R 1 1
C C2 0.28998(15) 0.2528(3) 0.16189(13) 0.0287(4) Uani d . 1 1
H H2 0.2550 0.2004 0.2054 0.034 Uiso calc R 1 1
C C11 0.43573(14) 0.0033(3) 0.19412(12) 0.0271(4) Uani d . 1 1
C C12 0.39117(14) 0.1687(3) 0.14939(12) 0.0268(4) Uani d . 1 1
C C13 0.44707(14) 0.2614(3) 0.09350(13) 0.0320(4) Uani d . 1 1
H H13 0.4179 0.3738 0.0638 0.038 Uiso calc R 1 1
C C14 0.54326(16) 0.1942(3) 0.08029(14) 0.0362(5) Uani d . 1 1
H H14 0.5793 0.2586 0.0411 0.043 Uiso calc R 1 1
C C15 0.58734(15) 0.0316(3) 0.12471(14) 0.0353(5) Uani d . 1 1
H H15 0.6542 -0.0152 0.1165 0.042 Uiso calc R 1 1
C C16 0.53411(15) -0.0616(3) 0.18057(13) 0.0331(5) Uani d . 1 1
H H16 0.5650 -0.1728 0.2106 0.040 Uiso calc R 1 1
C C21 0.19608(15) -0.4426(3) 0.50392(12) 0.0291(4) Uani d . 1 1
C C22 0.23326(16) -0.5253(3) 0.59461(13) 0.0366(5) Uani d . 1 1
H H22 0.3059 -0.5760 0.6168 0.044 Uiso calc R 1 1
C C23 0.16325(18) -0.5334(3) 0.65265(14) 0.0410(5) Uani d . 1 1
H H23 0.1877 -0.5922 0.7143 0.049 Uiso calc R 1 1
C C24 0.05832(18) -0.4567(3) 0.62151(15) 0.0404(5) Uani d . 1 1
H H24 0.0104 -0.4637 0.6612 0.048 Uiso calc R 1 1
C C25 0.02366(17) -0.3697(3) 0.53213(14) 0.0387(5) Uani d . 1 1
H H25 -0.0478 -0.3143 0.5112 0.046 Uiso calc R 1 1
C C26 0.09157(15) -0.3625(3) 0.47301(14) 0.0331(4) Uani d . 1 1
H H26 0.0670 -0.3030 0.4115 0.040 Uiso calc R 1 1
C C31 -0.09471(14) 0.5517(3) 0.19288(12) 0.0266(4) Uani d . 1 1
C C32 -0.19051(15) 0.6147(3) 0.12384(13) 0.0308(4) Uani d . 1 1
H H32 -0.1866 0.6711 0.0655 0.037 Uiso calc R 1 1
C C33 -0.29113(15) 0.5939(3) 0.14162(15) 0.0371(5) Uani d . 1 1
H H33 -0.3572 0.6365 0.0950 0.044 Uiso calc R 1 1
C C34 -0.29758(16) 0.5124(3) 0.22569(16) 0.0398(5) Uani d . 1 1
H H34 -0.3677 0.4997 0.2369 0.048 Uiso calc R 1 1
C C35 -0.20286(16) 0.4491(3) 0.29363(15) 0.0389(5) Uani d . 1 1
H H35 -0.2074 0.3923 0.3516 0.047 Uiso calc R 1 1
C C36 -0.10063(15) 0.4686(3) 0.27696(13) 0.0315(4) Uani d . 1 1
H H36 -0.0349 0.4248 0.3235 0.038 Uiso calc R 1 1
C C41 0.27970(16) -0.2948(3) 0.38473(13) 0.0308(4) Uani d . 1 1
C C42 0.37715(15) -0.3447(3) 0.35641(13) 0.0300(4) Uani d . 1 1
C C43 0.41402(15) -0.5094(3) 0.39719(13) 0.0312(4) Uani d . 1 1
C C44 0.51017(17) -0.6187(3) 0.38933(15) 0.0396(5) Uani d . 1 1
H H44A 0.4831 -0.7214 0.3449 0.059 Uiso calc R 1 1
H H44B 0.5521 -0.6650 0.4539 0.059 Uiso calc R 1 1
H H44C 0.5587 -0.5419 0.3640 0.059 Uiso calc R 1 1
C C45 0.31200(19) -0.7619(3) 0.44471(16) 0.0425(5) Uani d . 1 1
H H45A 0.2540 -0.7801 0.3823 0.064 Uiso calc R 1 1
H H45B 0.2821 -0.7909 0.4984 0.064 Uiso calc R 1 1
H H45C 0.3753 -0.8419 0.4480 0.064 Uiso calc R 1 1
C C51 0.08748(14) 0.4251(3) 0.18620(13) 0.0275(4) Uani d . 1 1
C C52 0.15879(14) 0.4847(3) 0.12943(12) 0.0271(4) Uani d . 1 1
C C53 0.12091(14) 0.6489(3) 0.08866(13) 0.0293(4) Uani d . 1 1
C C54 0.16732(17) 0.7650(3) 0.02611(16) 0.0416(5) Uani d . 1 1
H H54A 0.1097 0.7886 -0.0358 0.062 Uiso calc R 1 1
H H54B 0.2302 0.7024 0.0135 0.062 Uiso calc R 1 1
H H54C 0.1927 0.8808 0.0593 0.062 Uiso calc R 1 1
C C55 0.01693(18) 0.8901(3) 0.14159(16) 0.0388(5) Uani d . 1 1
H H55A 0.0748 0.9148 0.2033 0.058 Uiso calc R 1 1
H H55B -0.0566 0.9082 0.1502 0.058 Uiso calc R 1 1
H H55C 0.0259 0.9734 0.0913 0.058 Uiso calc R 1 1

loop_
_atom_site_aniso_label
_atom_site_aniso_U_11
_atom_site_aniso_U_22
_atom_site_aniso_U_33
_atom_site_aniso_U_12
_atom_site_aniso_U_13
_atom_site_aniso_U_23
O1 0.0467(8) 0.0251(8) 0.0483(8) 0.0089(6) 0.0195(7) 0.0109(7)
O2 0.0414(7) 0.0240(7) 0.0490(8) 0.0088(6) 0.0198(6) 0.0133(7)
N1 0.0374(8) 0.0270(9) 0.0305(8) 0.0042(7) 0.0091(7) 0.0037(7)
N2 0.0318(8) 0.0291(9) 0.0310(8) 0.0045(7) 0.0092(6) 0.0042(7)
N3 0.0403(8) 0.0223(8) 0.0312(8) 0.0030(7) 0.0107(7) 0.0050(7)
N4 0.0438(9) 0.0217(9) 0.0321(8) 0.0054(7) 0.0100(7) 0.0052(7)
N5 0.0335(8) 0.0206(8) 0.0336(8) 0.0058(7) 0.0114(6) 0.0068(7)
N6 0.0366(8) 0.0204(8) 0.0344(8) 0.0042(7) 0.0099(7) 0.0059(7)
C1 0.0315(9) 0.0276(11) 0.0315(9) 0.0026(8) 0.0105(8) 0.0007(9)
C2 0.0312(9) 0.0277(10) 0.0281(9) 0.0025(8) 0.0104(7) 0.0032(8)
C11 0.0296(8) 0.0264(10) 0.0245(8) 0.0011(8) 0.0070(7) -0.0017(8)
C12 0.0282(8) 0.0273(10) 0.0239(8) 0.0002(8) 0.0066(7) -0.0012(8)
C13 0.0335(9) 0.0291(10) 0.0332(10) -0.0002(8) 0.0098(8) 0.0048(9)
C14 0.0336(10) 0.0413(12) 0.0359(10) -0.0052(9) 0.0139(8) 0.0003(10)
C15 0.0284(9) 0.0426(13) 0.0364(10) 0.0035(9) 0.0122(8) -0.0048(10)
C16 0.0323(9) 0.0329(12) 0.0336(10) 0.0062(9) 0.0091(8) -0.0001(9)
C21 0.0390(9) 0.0216(9) 0.0264(9) -0.0042(8) 0.0096(7) -0.0013(8)
C22 0.0444(10) 0.0319(11) 0.0301(9) -0.0030(10) 0.0063(8) 0.0033(9)
C23 0.0595(12) 0.0352(12) 0.0276(9) -0.0059(11) 0.0123(9) 0.0027(9)
C24 0.0546(12) 0.0329(12) 0.0384(11) -0.0105(10) 0.0214(9) -0.0036(10)
C25 0.0432(11) 0.0308(11) 0.0433(11) -0.0034(10) 0.0150(9) -0.0026(10)
C26 0.0415(10) 0.0262(10) 0.0297(9) -0.0016(9) 0.0078(8) 0.0022(8)
C31 0.0299(8) 0.0205(9) 0.0293(9) 0.0045(8) 0.0087(7) -0.0040(8)
C32 0.0386(10) 0.0265(10) 0.0260(9) 0.0090(9) 0.0081(8) -0.0019(8)
C33 0.0336(9) 0.0340(12) 0.0395(10) 0.0091(9) 0.0049(8) -0.0032(9)
C34 0.0349(10) 0.0364(12) 0.0521(12) 0.0032(9) 0.0191(9) -0.0012(10)
C35 0.0481(11) 0.0319(11) 0.0404(11) 0.0060(10) 0.0189(9) 0.0049(10)
C36 0.0360(9) 0.0258(10) 0.0310(9) 0.0048(8) 0.0076(8) 0.0023(8)
C41 0.0381(10) 0.0243(10) 0.0278(9) -0.0006(8) 0.0063(8) 0.0004(8)
C42 0.0351(9) 0.0259(10) 0.0265(9) 0.0018(8) 0.0059(8) 0.0015(8)
C43 0.0385(10) 0.0273(10) 0.0247(8) 0.0030(9) 0.0049(8) -0.0009(8)
C44 0.0460(11) 0.0332(12) 0.0383(11) 0.0103(10) 0.0105(9) 0.0043(9)
C45 0.0575(13) 0.0220(11) 0.0477(12) 0.0051(10) 0.0155(10) 0.0060(10)
C51 0.0307(9) 0.0218(10) 0.0282(9) 0.0032(8) 0.0061(7) 0.0010(8)
C52 0.0297(8) 0.0235(9) 0.0263(8) 0.0027(8) 0.0059(7) 0.0018(8)
C53 0.0312(9) 0.0264(10) 0.0288(9) 0.0011(8) 0.0071(7) 0.0021(9)
C54 0.0453(11) 0.0335(12) 0.0472(12) 0.0035(10) 0.0158(10) 0.0145(11)
C55 0.0514(12) 0.0197(10) 0.0451(12) 0.0061(9) 0.0142(10) 0.0041(9)

loop_
_atom_type_symbol
_atom_type_description
_atom_type_scat_dispersion_real
_atom_type_scat_dispersion_imag
_atom_type_scat_source
C C 0.0033 0.0016 'International Tables Vol C Tables 4.2.6.8 and 6.1.1.4'
H H 0.0000 0.0000 'International Tables Vol C Tables 4.2.6.8 and 6.1.1.4'
N N 0.0061 0.0033 'International Tables Vol C Tables 4.2.6.8 and 6.1.1.4'
O O 0.0106 0.0060 'International Tables Vol C Tables 4.2.6.8 and 6.1.1.4'

loop_
_geom_angle_atom_site_label_1
_geom_angle_atom_site_label_2
_geom_angle_atom_site_label_3
_geom_angle
C1 N1 C42 119.80(16)
C2 N2 C52 120.71(16)
C41 N3 N4 110.38(14)
C41 N3 C21 126.90(16)
N4 N3 C21 119.75(15)
C43 N4 N3 106.19(15)
C43 N4 C45 119.27(17)
N3 N4 C45 114.69(16)
C51 N5 N6 110.25(14)
C51 N5 C31 125.29(16)
N6 N5 C31 119.20(14)
C53 N6 N5 106.08(14)
C53 N6 C55 119.00(17)
N5 N6 C55 114.48(15)
N1 C1 C11 121.03(17)
N1 C1 H1 119.5
C11 C1 H1 119.5
N2 C2 C12 119.71(17)
N2 C2 H2 120.1
C12 C2 H2 120.1
C16 C11 C12 118.59(17)
C16 C11 C1 118.93(17)
C12 C11 C1 122.48(16)
C13 C12 C11 118.83(17)
C13 C12 C2 118.15(17)
C11 C12 C2 122.98(17)
C14 C13 C12 121.67(19)
C14 C13 H13 119.2
C12 C13 H13 119.2
C13 C14 C15 119.46(19)
C13 C14 H14 120.3
C15 C14 H14 120.3
C16 C15 C14 119.93(18)
C16 C15 H15 120.0
C14 C15 H15 120.0
C15 C16 C11 121.53(19)
C15 C16 H16 119.2
C11 C16 H16 119.2
C22 C21 C26 120.34(18)
C22 C21 N3 120.80(17)
C26 C21 N3 118.84(16)
C21 C22 C23 119.34(19)
C21 C22 H22 120.3
C23 C22 H22 120.3
C24 C23 C22 120.54(19)
C24 C23 H23 119.7
C22 C23 H23 119.7
C23 C24 C25 119.46(19)
C23 C24 H24 120.3
C25 C24 H24 120.3
C26 C25 C24 120.7(2)
C26 C25 H25 119.6
C24 C25 H25 119.6
C25 C26 C21 119.52(18)
C25 C26 H26 120.2
C21 C26 H26 120.2
C36 C31 C32 120.58(17)
C36 C31 N5 118.48(15)
C32 C31 N5 120.91(16)
C33 C32 C31 118.70(17)
C33 C32 H32 120.7
C31 C32 H32 120.7
C34 C33 C32 121.04(18)
C34 C33 H33 119.5
C32 C33 H33 119.5
C33 C34 C35 120.20(18)
C33 C34 H34 119.9
C35 C34 H34 119.9
C34 C35 C36 119.62(19)
C34 C35 H35 120.2
C36 C35 H35 120.2
C31 C36 C35 119.86(17)
C31 C36 H36 120.1
C35 C36 H36 120.1
O1 C41 N3 124.51(18)
O1 C41 C42 130.71(19)
N3 C41 C42 104.68(16)
C43 C42 N1 123.54(18)
C43 C42 C41 108.06(17)
N1 C42 C41 128.35(17)
C42 C43 N4 110.47(17)
C42 C43 C44 128.76(19)
N4 C43 C44 120.76(18)
C43 C44 H44A 109.5
C43 C44 H44B 109.5
H44A C44 H44B 109.5
C43 C44 H44C 109.5
H44A C44 H44C 109.5
H44B C44 H44C 109.5
N4 C45 H45A 109.5
N4 C45 H45B 109.5
H45A C45 H45B 109.5
N4 C45 H45C 109.5
H45A C45 H45C 109.5
H45B C45 H45C 109.5
O2 C51 N5 124.56(17)
O2 C51 C52 130.96(17)
N5 C51 C52 104.37(16)
C53 C52 N2 122.88(17)
C53 C52 C51 108.21(16)
N2 C52 C51 128.89(17)
C52 C53 N6 110.71(17)
C52 C53 C54 128.22(18)
N6 C53 C54 121.06(17)
C53 C54 H54A 109.5
C53 C54 H54B 109.5
H54A C54 H54B 109.5
C53 C54 H54C 109.5
H54A C54 H54C 109.5
H54B C54 H54C 109.5
N6 C55 H55A 109.5
N6 C55 H55B 109.5
H55A C55 H55B 109.5
N6 C55 H55C 109.5
H55A C55 H55C 109.5
H55B C55 H55C 109.5

loop_
_geom_bond_atom_site_label_1
_geom_bond_atom_site_label_2
_geom_bond_distance
O1 C41 1.232(2)
O2 C51 1.229(2)
N1 C1 1.286(3)
N1 C42 1.392(2)
N2 C2 1.274(2)
N2 C52 1.394(2)
N3 C41 1.389(2)
N3 N4 1.409(2)
N3 C21 1.422(2)
N4 C43 1.378(2)
N4 C45 1.481(3)
N5 C51 1.395(2)
N5 N6 1.413(2)
N5 C31 1.426(2)
N6 C53 1.373(2)
N6 C55 1.478(3)
C1 C11 1.469(3)
C1 H1 0.9500
C2 C12 1.476(3)
C2 H2 0.9500
C11 C16 1.396(2)
C11 C12 1.408(3)
C12 C13 1.396(3)
C13 C14 1.374(3)
C13 H13 0.9500
C14 C15 1.388(3)
C14 H14 0.9500
C15 C16 1.375(3)
C15 H15 0.9500
C16 H16 0.9500
C21 C22 1.386(3)
C21 C26 1.387(3)
C22 C23 1.388(3)
C22 H22 0.9500
C23 C24 1.381(3)
C23 H23 0.9500
C24 C25 1.383(3)
C24 H24 0.9500
C25 C26 1.378(3)
C25 H25 0.9500
C26 H26 0.9500
C31 C36 1.377(3)
C31 C32 1.390(2)
C32 C33 1.376(3)
C32 H32 0.9500
C33 C34 1.374(3)
C33 H33 0.9500
C34 C35 1.375(3)
C34 H34 0.9500
C35 C36 1.388(3)
C35 H35 0.9500
C36 H36 0.9500
C41 C42 1.453(3)
C42 C43 1.362(3)
C43 C44 1.486(3)
C44 H44A 0.9800
C44 H44B 0.9800
C44 H44C 0.9800
C45 H45A 0.9800
C45 H45B 0.9800
C45 H45C 0.9800
C51 C52 1.453(3)
C52 C53 1.362(3)
C53 C54 1.482(3)
C54 H54A 0.9800
C54 H54B 0.9800
C54 H54C 0.9800
C55 H55A 0.9800
C55 H55B 0.9800
C55 H55C 0.9800

loop_
_geom_hbond_atom_site_label_D
_geom_hbond_atom_site_label_H
_geom_hbond_atom_site_label_A
_geom_hbond_site_symmetry_A
_geom_hbond_distance_DH
_geom_hbond_distance_HA
_geom_hbond_distance_DA
_geom_hbond_angle_DHA
_geom_hbond_publ_flag
C45 H45A O2 1_545 0.98 2.59 3.535(2) 160.9 yes
C55 H55A O1 1_565 0.98 2.61 3.536(3) 158.1 yes

loop_
_geom_torsion_atom_site_label_1
_geom_torsion_atom_site_label_2
_geom_torsion_atom_site_label_3
_geom_torsion_atom_site_label_4
_geom_torsion
C41 N3 N4 C43 -5.0(2)
C21 N3 N4 C43 -166.77(16)
C41 N3 N4 C45 -138.91(17)
C21 N3 N4 C45 59.3(2)
C51 N5 N6 C53 -6.49(19)
C31 N5 N6 C53 -162.23(16)
C51 N5 N6 C55 -139.77(17)
C31 N5 N6 C55 64.5(2)
C42 N1 C1 C11 -178.92(16)
C52 N2 C2 C12 -175.70(16)
N1 C1 C11 C16 6.0(3)
N1 C1 C11 C12 -173.96(17)
C16 C11 C12 C13 -0.1(2)
C1 C11 C12 C13 179.78(17)
C16 C11 C12 C2 -177.71(17)
C1 C11 C12 C2 2.2(3)
N2 C2 C12 C13 7.2(3)
N2 C2 C12 C11 -175.19(17)
C11 C12 C13 C14 0.8(3)
C2 C12 C13 C14 178.47(16)
C12 C13 C14 C15 -1.0(3)
C13 C14 C15 C16 0.6(3)
C14 C15 C16 C11 0.0(3)
C12 C11 C16 C15 -0.2(3)
C1 C11 C16 C15 179.84(17)
C41 N3 C21 C22 -137.5(2)
N4 N3 C21 C22 21.0(3)
C41 N3 C21 C26 43.5(3)
N4 N3 C21 C26 -158.03(17)
C26 C21 C22 C23 2.5(3)
N3 C21 C22 C23 -176.58(19)
C21 C22 C23 C24 -1.3(3)
C22 C23 C24 C25 -0.7(3)
C23 C24 C25 C26 1.5(3)
C24 C25 C26 C21 -0.4(3)
C22 C21 C26 C25 -1.6(3)
N3 C21 C26 C25 177.43(18)
C51 N5 C31 C36 49.2(3)
N6 N5 C31 C36 -159.00(17)
C51 N5 C31 C32 -129.2(2)
N6 N5 C31 C32 22.7(3)
C36 C31 C32 C33 0.5(3)
N5 C31 C32 C33 178.85(19)
C31 C32 C33 C34 0.0(3)
C32 C33 C34 C35 -0.4(3)
C33 C34 C35 C36 0.3(3)
C32 C31 C36 C35 -0.6(3)
N5 C31 C36 C35 -178.99(19)
C34 C35 C36 C31 0.2(3)
N4 N3 C41 O1 -172.85(17)
C21 N3 C41 O1 -12.7(3)
N4 N3 C41 C42 3.94(19)
C21 N3 C41 C42 164.11(16)
C1 N1 C42 C43 170.82(18)
C1 N1 C42 C41 -12.0(3)
O1 C41 C42 C43 175.1(2)
N3 C41 C42 C43 -1.43(19)
O1 C41 C42 N1 -2.4(3)
N3 C41 C42 N1 -178.94(17)
N1 C42 C43 N4 176.02(17)
C41 C42 C43 N4 -1.6(2)
N1 C42 C43 C44 -2.9(3)
C41 C42 C43 C44 179.46(18)
N3 N4 C43 C42 4.0(2)
C45 N4 C43 C42 135.41(18)
N3 N4 C43 C44 -176.99(16)
C45 N4 C43 C44 -45.6(3)
N6 N5 C51 O2 -171.39(17)
C31 N5 C51 O2 -17.5(3)
N6 N5 C51 C52 5.15(19)
C31 N5 C51 C52 159.09(16)
C2 N2 C52 C53 172.22(17)
C2 N2 C52 C51 -9.2(3)
O2 C51 C52 C53 174.31(19)
N5 C51 C52 C53 -1.92(19)
O2 C51 C52 N2 -4.4(3)
N5 C51 C52 N2 179.37(17)
N2 C52 C53 N6 176.71(16)
C51 C52 C53 N6 -2.1(2)
N2 C52 C53 C54 -2.3(3)
C51 C52 C53 C54 178.90(19)
N5 N6 C53 C52 5.20(19)
C55 N6 C53 C52 135.95(18)
N5 N6 C53 C54 -175.71(17)
C55 N6 C53 C54 -45.0(3)

loop_
_cod_related_entry_id
_cod_related_entry_database
_cod_related_entry_code
1 ChemSpider 13002775
